data_1516731
loop_
_publ_author_name
'Ndiaye, Bassirou'
'Bhat, Shrinivasa'
'Jouaiti, Abdelaziz'
'Berclaz, Th\'eo'
'Bernardinelli, G\'erald'
'Geoffroy, Michel'

_publ_contact_author
;
     Dr Gerald Bernardinelli
     Laboratory of X-ray Crystallography
     University of Geneva
     24, quai E. Ansermet
     CH - 1211 Geneva 4
     Switzerland
;
_publ_section_title
;
 EPR and DFT studies of the structure of phosphinyl radicals complexed by
 a pentacarbonyl transition metal.
;
_journal_issue 31
_journal_name_full 'The journal of physical chemistry. A'
_journal_page_first 9736
_journal_page_last 9742
_journal_paper_doi 10.1021/jp061960w
_journal_volume 110
_journal_year 2006
_chemical_formula_moiety ' 3(C6H5) , 5(CO) , Cr P'
_chemical_formula_sum 'C23 H15 Cr O5 P'
_chemical_formula_weight 454.3
_space_group_IT_number 15
_symmetry_cell_setting monoclinic
_symmetry_space_group_name_Hall '-I 2ya'
_symmetry_space_group_name_H-M 'I 1 2/a 1'
_audit_conform_dict_name cif_core.dic
_audit_conform_dict_version 2.0.1
_audit_creation_date 1999-07-08
_audit_creation_method from_xtal_archive_file_using_CIFIO
_audit_update_record 2006-02-17
_cell_angle_alpha 90.00000
_cell_angle_beta 102.346(8)
_cell_angle_gamma 90.00000
_cell_formula_units_Z 8
_cell_length_a 11.247(2)
_cell_length_b 15.014(2)
_cell_length_c 25.636(5)
_cell_measurement_reflns_used 24
_cell_measurement_temperature 293
_cell_measurement_theta_max 16
_cell_measurement_theta_min 13.5
_cell_volume 4228.8(13)
_computing_cell_refinement xtal_latcon
_computing_data_collection Enraf-Nonius_CAD4_version_5.0
_computing_data_reduction xtal_REFCAL_LSABS__SORTRF
_computing_molecular_graphics xtal_gx3
_computing_publication_material xtal_BONDLA_CIFIO
_computing_structure_refinement xtal_CRYLSQ
_computing_structure_solution multan_87
_diffrn_measured_fraction_theta_full 1.0
_diffrn_measured_fraction_theta_max 1.0
_diffrn_measurement_device_type Enraf-Nonius_CAD4_4circle_diffractometer
_diffrn_measurement_method \w-2\q_scans
_diffrn_radiation_type MoK\a
_diffrn_radiation_wavelength .71073
_diffrn_reflns_av_R_equivalents .029
_diffrn_reflns_limit_h_max 13
_diffrn_reflns_limit_h_min -13
_diffrn_reflns_limit_k_max 17
_diffrn_reflns_limit_k_min 0
_diffrn_reflns_limit_l_max 30
_diffrn_reflns_limit_l_min 0
_diffrn_reflns_number 3969
_diffrn_reflns_theta_full 25
_diffrn_reflns_theta_max 25
_diffrn_standards_decay_% 0
_diffrn_standards_interval_time 60
_diffrn_standards_number 2
_exptl_absorpt_coefficient_mu .648
_exptl_absorpt_correction_T_max .885661
_exptl_absorpt_correction_T_min .825342
_exptl_absorpt_correction_type Analytical_integration
_exptl_absorpt_process_details xtal_lsabs
_exptl_crystal_colour colorless
_exptl_crystal_density_diffrn 1.427
_exptl_crystal_density_meas ?
_exptl_crystal_description prism
_exptl_crystal_F_000 1856
_exptl_crystal_size_max 0.30
_exptl_crystal_size_mid 0.26
_exptl_crystal_size_min 0.25
_refine_diff_density_max .386
_refine_diff_density_min -.338
_refine_ls_abs_structure_details none
_refine_ls_extinction_coef 27974(1138)
_refine_ls_extinction_method Zachariasen
_refine_ls_goodness_of_fit_ref 1.46(2)
_refine_ls_hydrogen_treatment refxyz
_refine_ls_number_parameters 317
_refine_ls_number_reflns 2804
_refine_ls_R_factor_gt .041
_refine_ls_shift/su_max .001
_refine_ls_structure_factor_coef F
_refine_ls_weighting_details \w=1/[\s^2(Fo)+0.0001(Fo^2)]
_refine_ls_weighting_scheme calc
_refine_ls_wR_factor_ref .038
_reflns_number_gt 2804
_reflns_number_total 3696
_reflns_threshold_expression 'refl observed if Fo > 3.99 \s(Fo)'
_cod_data_source_file MGeffroy.cif
_cod_data_source_block ALDO
_cod_depositor_comments
;
The following automatic conversions were performed:

'_exptl_crystal_density_meas' value 'not_measured' was changed to '?'
- the value is perceived as not measured.

Automatic conversion script
Id: cif_fix_values 3008 2015-01-20 13:52:24Z robertas 
;
_cod_original_sg_symbol_H-M 'I 2/a'
_cod_database_code 1516731

loop_
_symmetry_equiv_pos_as_xyz
+x,+y,+z
1/2-x,+y,-z
-x,-y,-z
1/2+x,-y,+z
1/2+x,1/2+y,1/2+z
-x,1/2+y,1/2-z
1/2-x,1/2-y,1/2-z
+x,1/2-y,1/2+z

loop_
_atom_site_label
_atom_site_fract_x
_atom_site_fract_y
_atom_site_fract_z
_atom_site_U_iso_or_equiv
_atom_site_occupancy
_atom_site_adp_type
Cr .57723(5) .58699(4) .61710(2) .0333(3) 1.00000 Uani
P .56931(8) .74708(5) .61505(4) .0296(4) 1.00000 Uani
C1 .4664(3) .7935(2) .65460(12) .0316(16) 1.00000 Uani
C2 .3432(4) .7727(3) .64123(14) .0412(19) 1.00000 Uani
C3 .2645(4) .7994(3) .67288(17) .052(3) 1.00000 Uani
C4 .3076(4) .8467(3) .71895(16) .056(3) 1.00000 Uani
C5 .4289(5) .8688(3) .73255(15) .053(3) 1.00000 Uani
C6 .5083(4) .8427(3) .70083(13) .0399(18) 1.00000 Uani
C7 .7111(3) .81076(19) .63846(12) .0324(16) 1.00000 Uani
C8 .8136(3) .7729(3) .66962(15) .0428(19) 1.00000 Uani
C9 .9188(4) .8221(3) .68777(15) .049(3) 1.00000 Uani
C10 .9228(4) .9101(3) .67462(15) .047(2) 1.00000 Uani
C11 .8216(4) .9493(3) .64342(15) .051(3) 1.00000 Uani
C12 .7164(4) .9005(3) .62532(14) .0451(19) 1.00000 Uani
C13 .5172(3) .7973(2) .54864(12) .0332(16) 1.00000 Uani
C14 .5710(4) .7695(3) .50753(15) .057(3) 1.00000 Uani
C15 .5405(5) .8097(3) .45772(16) .071(3) 1.00000 Uani
C16 .4584(4) .8763(3) .44778(15) .056(3) 1.00000 Uani
C17 .4040(4) .9037(3) .48741(16) .059(3) 1.00000 Uani
C18 .4326(4) .8646(3) .53742(15) .050(3) 1.00000 Uani
C19 .4481(4) .5796(3) .65340(15) .049(2) 1.00000 Uani
C20 .6791(3) .5800(3) .68573(14) .0394(17) 1.00000 Uani
C21 .7131(4) .5912(3) .58446(13) .0428(18) 1.00000 Uani
C22 .4641(4) .5846(3) .54953(15) .048(2) 1.00000 Uani
C23 .5819(4) .4625(3) .61564(14) .048(2) 1.00000 Uani
O2 .7370(3) .56846(17) .72760(10) .0614(16) 1.00000 Uani
O1 .3748(3) .57053(19) .67798(13) .084(2) 1.00000 Uani
O3 .7968(3) .59160(19) .56590(11) .0691(18) 1.00000 Uani
O4 .3960(3) .58047(19) .50980(11) .0750(18) 1.00000 Uani
O5 .5868(3) .38644(17) .61621(12) .0806(19) 1.00000 Uani
H2 .316(3) .740(3) .6137(13) .05000 1.00000 Uiso
H3 .184(3) .781(3) .6632(13) .05000 1.00000 Uiso
H4 .255(3) .865(3) .7410(13) .05000 1.00000 Uiso
H5 .462(3) .902(3) .7618(13) .05000 1.00000 Uiso
H6 .587(3) .858(3) .7105(13) .05000 1.00000 Uiso
H8 .807(3) .717(3) .6766(13) .05000 1.00000 Uiso
H9 .986(3) .794(3) .7071(13) .05000 1.00000 Uiso
H10 .987(3) .940(3) .6844(13) .05000 1.00000 Uiso
H11 .823(3) 1.010(3) .6352(12) .05000 1.00000 Uiso
H12 .647(3) .929(3) .6025(13) .05000 1.00000 Uiso
H14 .632(3) .721(3) .5150(12) .05000 1.00000 Uiso
H15 .576(3) .789(3) .4345(14) .05000 1.00000 Uiso
H16 .439(3) .901(3) .4154(14) .05000 1.00000 Uiso
H17 .348(3) .950(3) .4820(13) .05000 1.00000 Uiso
H18 .394(3) .884(3) .5624(13) .05000 1.00000 Uiso

loop_
_atom_site_aniso_label
_atom_site_aniso_U_11
_atom_site_aniso_U_22
_atom_site_aniso_U_33
_atom_site_aniso_U_12
_atom_site_aniso_U_13
_atom_site_aniso_U_23
Cr .0346(3) .0283(3) .0367(3) -.0006(3) .0067(3) -.0026(3)
P .0299(5) .0283(5) .0317(5) .0004(4) .0089(4) -.0005(4)
C1 .0359(18) .0284(16) .0329(17) .0033(14) .0128(14) .0031(14)
C2 .040(2) .039(3) .047(3) -.0013(16) .0159(17) -.0048(17)
C3 .043(3) .050(3) .072(3) .0030(19) .029(3) .006(3)
C4 .070(3) .051(3) .061(3) .016(3) .042(3) .010(3)
C5 .079(4) .047(3) .036(3) .010(3) .022(3) -.0043(17)
C6 .045(2) .040(2) .0351(19) .0044(18) .0093(16) -.0005(16)
C7 .0329(17) .0317(19) .0345(18) -.0023(14) .0112(14) -.0039(14)
C8 .037(2) .0337(19) .056(3) -.0015(16) .0068(17) .0061(17)
C9 .034(2) .049(3) .061(3) -.0023(18) .0047(17) .0027(19)
C10 .039(3) .047(3) .055(3) -.0161(19) .0141(18) -.0090(19)
C11 .064(3) .0336(19) .054(3) -.0131(19) .014(2) -.0010(18)
C12 .048(3) .037(2) .049(3) -.0004(17) .0058(17) .0064(17)
C13 .0351(18) .0325(17) .0331(18) -.0029(15) .0094(14) -.0012(14)
C14 .079(3) .053(3) .046(3) .024(3) .030(3) .0110(19)
C15 .109(4) .072(4) .043(3) .024(3) .040(3) .008(3)
C16 .062(3) .068(3) .038(3) -.000(3) .009(2) .013(2)
C17 .048(3) .074(3) .056(3) .016(3) .0114(19) .024(3)
C18 .046(3) .067(3) .041(3) .0158(19) .0168(18) .0085(19)
C19 .047(3) .038(2) .061(3) -.0045(18) .0106(19) .0057(19)
C20 .045(2) .0337(18) .0409(19) -.0079(17) .0122(16) -.0032(17)
C21 .046(2) .039(2) .044(2) .0062(17) .0111(17) .0006(17)
C22 .048(3) .042(3) .051(3) -.0044(18) .0049(18) -.0020(19)
C23 .055(3) .037(3) .049(3) -.0012(19) -.0007(17) -.0031(19)
O2 .0721(18) .0662(18) .0397(15) -.0087(15) -.0016(14) .0020(14)
O1 .069(2) .080(3) .117(3) -.0066(17) .055(2) .0197(19)
O3 .0540(17) .085(3) .0756(19) .0151(16) .0312(15) .0069(16)
O4 .0717(19) .082(3) .0574(17) -.0103(17) -.0168(15) -.0016(17)
O5 .103(3) .0305(15) .097(3) .0006(16) -.0059(19) -.0046(16)

loop_
_atom_type_symbol
_atom_type_scat_source
_atom_type_scat_dispersion_real
_atom_type_scat_dispersion_imag
C Int._Tables_Vol_IV_Tables_2.2B_and_2.3.1 .002 .002
H Int._Tables_Vol_IV_Tables_2.2B_and_2.3.1 0 0
O Int._Tables_Vol_IV_Tables_2.2B_and_2.3.1 .008 .006
P Int._Tables_Vol_IV_Tables_2.2B_and_2.3.1 .09 .095
Cr Int._Tables_Vol_IV_Tables_2.2B_and_2.3.1 .284 .624

loop_
_geom_angle_atom_site_label_1
_geom_angle_atom_site_label_2
_geom_angle_atom_site_label_3
_geom_angle
P Cr C19 92.32(11)
P Cr C20 95.08(10)
P Cr C21 89.23(11)
P Cr C22 89.13(11)
P Cr C23 177.66(11)
C19 Cr C20 85.11(15)
C19 Cr C21 176.45(14)
C19 Cr C22 90.72(16)
C19 Cr C23 88.79(16)
C20 Cr C21 91.57(15)
C20 Cr C22 174.19(16)
C20 Cr C23 87.07(14)
C21 Cr C22 92.49(15)
C21 Cr C23 89.77(16)
C22 Cr C23 88.80(15)
Cr P C1 113.15(10)
Cr P C7 119.02(10)
Cr P C13 115.63(10)
C1 P C7 103.12(14)
C1 P C13 104.03(14)
C7 P C13 99.83(14)
P C1 C2 119.5(3)
P C1 C6 122.3(3)
C2 C1 C6 117.9(4)
C1 C2 C3 121.3(4)
C1 C2 H2 119(3)
C3 C2 H2 119(3)
C2 C3 C4 120.2(4)
C2 C3 H3 118(3)
C4 C3 H3 122(3)
C3 C4 C5 119.4(5)
C3 C4 H4 120.8(18)
C5 C4 H4 119.8(18)
C4 C5 C6 120.8(4)
C4 C5 H5 123(3)
C6 C5 H5 116(3)
C1 C6 C5 120.4(4)
C1 C6 H6 120(3)
C5 C6 H6 119(3)
P C7 C8 122.2(3)
P C7 C12 120.1(3)
C8 C7 C12 117.7(3)
C7 C8 C9 121.6(4)
C7 C8 H8 115(2)
C9 C8 H8 124(2)
C8 C9 C10 120.1(4)
C8 C9 H9 119(2)
C10 C9 H9 121(2)
C9 C10 C11 119.3(4)
C9 C10 H10 121(3)
C11 C10 H10 120(3)
C10 C11 C12 120.7(4)
C10 C11 H11 119.4(18)
C12 C11 H11 119.8(18)
C7 C12 C11 120.5(3)
C7 C12 H12 119.9(19)
C11 C12 H12 119.5(19)
P C13 C14 118.4(3)
P C13 C18 124.3(3)
C14 C13 C18 117.2(3)
C13 C14 C15 120.5(4)
C13 C14 H14 118.2(19)
C15 C14 H14 121.4(19)
C14 C15 C16 121.4(5)
C14 C15 H15 115(3)
C16 C15 H15 123(3)
C15 C16 C17 118.9(4)
C15 C16 H16 120(3)
C17 C16 H16 121(3)
C16 C17 C18 120.8(4)
C16 C17 H17 121(3)
C18 C17 H17 118(3)
C13 C18 C17 121.3(4)
C13 C18 H18 121(2)
C17 C18 H18 118(2)
Cr C19 O1 174.8(3)
Cr C20 O2 174.1(3)
Cr C21 O3 177.8(3)
Cr C22 O4 177.8(4)
Cr C23 O5 178.0(3)

loop_
_geom_bond_atom_site_label_1
_geom_bond_atom_site_label_2
_geom_bond_distance
Cr P 2.4055(10)
Cr C19 1.888(4)
Cr C20 1.886(4)
Cr C21 1.894(4)
Cr C22 1.918(4)
Cr C23 1.870(4)
P C1 1.832(4)
P C7 1.846(3)
P C13 1.839(3)
C1 C2 1.390(5)
C1 C6 1.390(5)
C2 C3 1.381(6)
C2 H2 .86(4)
C3 C4 1.374(6)
C3 H3 .93(4)
C4 C5 1.375(7)
C4 H4 .94(4)
C5 C6 1.387(6)
C5 H5 .91(4)
C6 H6 .89(4)
C7 C8 1.377(5)
C7 C12 1.394(5)
C8 C9 1.388(5)
C8 H8 .87(4)
C9 C10 1.368(6)
C9 H9 .91(3)
C10 C11 1.375(5)
C10 H10 .84(4)
C11 C12 1.384(5)
C11 H11 .94(4)
C12 H12 .97(3)
C13 C14 1.387(6)
C13 C18 1.376(5)
C14 C15 1.387(6)
C14 H14 .99(4)
C15 C16 1.349(7)
C15 H15 .84(4)
C16 C17 1.357(7)
C16 H16 .90(4)
C17 C18 1.384(6)
C17 H17 .93(4)
C18 H18 .90(4)
C19 O1 1.148(6)
C20 O2 1.143(4)
C21 O3 1.142(5)
C22 O4 1.137(5)
C23 O5 1.143(5)

loop_
_geom_torsion_atom_site_label_1
_geom_torsion_atom_site_label_2
_geom_torsion_atom_site_label_3
_geom_torsion_atom_site_label_4
_geom_torsion
C19 Cr P C1 7.91(14)
C19 Cr P C7 129.21(16)
C19 Cr P C13 -111.92(16)
C20 Cr P C1 -77.38(15)
C20 Cr P C7 43.92(17)
C20 Cr P C13 162.79(16)
C21 Cr P C1 -168.89(13)
C21 Cr P C7 -47.59(15)
C21 Cr P C13 71.27(15)
C22 Cr P C1 98.60(16)
C22 Cr P C7 -140.10(17)
C22 Cr P C13 -21.23(17)
Cr P C1 C2 -61.4(3)
Cr P C1 C6 112.5(3)
C7 P C1 C2 168.7(3)
C7 P C1 C6 -17.4(3)
C13 P C1 C2 64.8(3)
C13 P C1 C6 -121.2(3)
Cr P C7 C8 -17.5(4)
Cr P C7 C12 163.4(3)
C1 P C7 C8 108.7(4)
C1 P C7 C12 -70.4(3)
C13 P C7 C8 -144.2(3)
C13 P C7 C12 36.7(4)
Cr P C13 C14 -50.0(3)
Cr P C13 C18 133.8(3)
C1 P C13 C14 -174.7(3)
C1 P C13 C18 9.1(4)
C7 P C13 C14 79.0(3)
C7 P C13 C18 -97.2(3)
P C1 C2 C3 173.9(3)
P C1 C2 H2 -3(3)
C6 C1 C2 C3 -.3(5)
C6 C1 C2 H2 -177(3)
P C1 C6 C5 -173.3(3)
P C1 C6 H6 7(3)
C2 C1 C6 C5 .7(5)
C2 C1 C6 H6 -179(3)
C1 C2 C3 C4 -.7(6)
C1 C2 C3 H3 -177(3)
H2 C2 C3 C4 176(3)
H2 C2 C3 H3 0(4)
C2 C3 C4 C5 1.4(6)
C2 C3 C4 H4 -179(3)
H3 C3 C4 C5 177(3)
H3 C3 C4 H4 -4(4)
C3 C4 C5 C6 -1.1(6)
C3 C4 C5 H5 177(3)
H4 C4 C5 C6 180(3)
H4 C4 C5 H5 -2(4)
C4 C5 C6 C1 -.0(6)
C4 C5 C6 H6 -180.0(13)
H5 C5 C6 C1 -178(3)
H5 C5 C6 H6 2(4)
P C7 C8 C9 -178.8(3)
P C7 C8 H8 2(3)
C12 C7 C8 C9 .4(6)
C12 C7 C8 H8 -179(3)
P C7 C12 C11 178.9(3)
P C7 C12 H12 -3(3)
C8 C7 C12 C11 -.2(6)
C8 C7 C12 H12 178(3)
C7 C8 C9 C10 -.3(7)
C7 C8 C9 H9 -177(3)
H8 C8 C9 C10 179(3)
H8 C8 C9 H9 2(4)
C8 C9 C10 C11 .1(7)
C8 C9 C10 H10 -178(3)
H9 C9 C10 C11 177(3)
H9 C9 C10 H10 0(4)
C9 C10 C11 C12 .0(7)
C9 C10 C11 H11 178(3)
H10 C10 C11 C12 178(3)
H10 C10 C11 H11 -4(4)
C10 C11 C12 C7 .0(7)
C10 C11 C12 H12 -178(3)
H11 C11 C12 C7 -178(3)
H11 C11 C12 H12 4(4)
P C13 C14 C15 -175.6(4)
P C13 C14 H14 3(3)
C18 C13 C14 C15 .8(6)
C18 C13 C14 H14 180(3)
P C13 C18 C17 175.3(3)
P C13 C18 H18 -5(3)
C14 C13 C18 C17 -.9(6)
C14 C13 C18 H18 178(3)
C13 C14 C15 C16 -.1(7)
C13 C14 C15 H15 -179(3)
H14 C14 C15 C16 -179(3)
H14 C14 C15 H15 2(4)
C14 C15 C16 C17 -.6(7)
C14 C15 C16 H16 -180(3)
H15 C15 C16 C17 179(3)
H15 C15 C16 H16 0(4)
C15 C16 C17 C18 .5(7)
C15 C16 C17 H17 179(3)
H16 C16 C17 C18 180(3)
H16 C16 C17 H17 -2(4)
C16 C17 C18 C13 .3(6)
C16 C17 C18 H18 -179(3)
H17 C17 C18 C13 -179(3)
H17 C17 C18 H18 2(4)
